data_7008625
loop_
_publ_author_name
'McGrath, Thomas D.'
'Stone, F Gordon A'
'Sukcharoenphon, Kengkaj'

_publ_section_title
;
 Substitution, cage functionalization, and oxidation of the
 charge-compensated triruthenium monocarbollide cluster complex
 [1-SMe2-2,2-(CO)2-7,11-(mu-H)2-2,7,11-{Ru2(CO)6}-closo-2,1-RuCB10H8].
;
_journal_issue 15
_journal_name_full 'Dalton transactions (Cambridge, England : 2003)'
_journal_page_first 2500
_journal_page_last 2507
_journal_paper_doi 10.1039/b505243b
_journal_year 2005
_chemical_formula_sum 'C55.8 H69.6 B10 Fe O9.2 P2 Ru3 S'
_chemical_formula_weight 1448.67
_chemical_name_systematic
;
?
;
_space_group_IT_number 2
_symmetry_cell_setting triclinic
_symmetry_space_group_name_Hall '-P 1'
_symmetry_space_group_name_H-M 'P -1'
_atom_sites_solution_hydrogens geom
_atom_sites_solution_primary direct
_atom_sites_solution_secondary difmap
_audit_creation_method SHELXL-97
_cell_angle_alpha 98.947(3)
_cell_angle_beta 91.021(4)
_cell_angle_gamma 109.356(3)
_cell_formula_units_Z 2
_cell_length_a 12.0673(8)
_cell_length_b 12.1253(9)
_cell_length_c 23.2231(16)
_cell_measurement_reflns_used 6375
_cell_measurement_temperature 110(2)
_cell_measurement_theta_max 29.86
_cell_measurement_theta_min 2.61
_cell_volume 3158.1(4)
_computing_cell_refinement 'Bruker APEX2 (Bruker, 2003)'
_computing_data_collection 'Bruker APEX2 (Bruker, 2003)'
_computing_data_reduction 'Bruker APEX2 (Bruker, 2003)'
_computing_molecular_graphics 'Bruker SHELXTL (Bruker, 2000)'
_computing_publication_material 'Bruker SHELXTL (Bruker, 2000)'
_computing_structure_refinement 'Bruker SHELXTL (Bruker, 2000)'
_computing_structure_solution 'Bruker SHELXTL (Bruker, 2000)'
_diffrn_ambient_temperature 110(2)
_diffrn_measured_fraction_theta_full 0.998
_diffrn_measured_fraction_theta_max 0.979
_diffrn_measurement_device_type 'Bruker-Nonius X8 APEX CCD area detector'
_diffrn_measurement_method 'phi and omega scans'
_diffrn_radiation_monochromator graphite
_diffrn_radiation_source 'fine-focus sealed tube'
_diffrn_radiation_type MoK\a
_diffrn_radiation_wavelength 0.71073
_diffrn_reflns_av_R_equivalents 0.0558
_diffrn_reflns_av_sigmaI/netI 0.0702
_diffrn_reflns_limit_h_max 16
_diffrn_reflns_limit_h_min -16
_diffrn_reflns_limit_k_max 16
_diffrn_reflns_limit_k_min -16
_diffrn_reflns_limit_l_max 32
_diffrn_reflns_limit_l_min -32
_diffrn_reflns_number 56504
_diffrn_reflns_theta_full 25.00
_diffrn_reflns_theta_max 29.88
_diffrn_reflns_theta_min 2.31
_exptl_absorpt_coefficient_mu 1.065
_exptl_absorpt_correction_T_max 0.8901
_exptl_absorpt_correction_T_min 0.8652
_exptl_absorpt_correction_type multi-scan
_exptl_absorpt_process_details 'SADABS (Bruker, 2003)'
_exptl_crystal_colour red-orange
_exptl_crystal_density_diffrn 1.523
_exptl_crystal_density_method 'not measured'
_exptl_crystal_description irregular
_exptl_crystal_F_000 1464
_exptl_crystal_size_max 0.14
_exptl_crystal_size_mid 0.14
_exptl_crystal_size_min 0.11
_refine_diff_density_max 1.762
_refine_diff_density_min -0.977
_refine_diff_density_rms 0.136
_refine_ls_extinction_method none
_refine_ls_goodness_of_fit_ref 1.067
_refine_ls_hydrogen_treatment mixed
_refine_ls_matrix_type full
_refine_ls_number_parameters 802
_refine_ls_number_reflns 17833
_refine_ls_number_restraints 0
_refine_ls_restrained_S_all 1.067
_refine_ls_R_factor_all 0.0812
_refine_ls_R_factor_gt 0.0489
_refine_ls_shift/su_max 0.003
_refine_ls_shift/su_mean 0.000
_refine_ls_structure_factor_coef Fsqd
_refine_ls_weighting_details 'calc w=1/[\s^2^(Fo^2^)+(0.0282P)^2^+6.6190P] where P=(Fo^2^+2Fc^2^)/3'
_refine_ls_weighting_scheme calc
_refine_ls_wR_factor_gt 0.0899
_refine_ls_wR_factor_ref 0.1059
_reflns_number_gt 12978
_reflns_number_total 17833
_reflns_threshold_expression >2sigma(I)
_cod_data_source_file b505243b.txt
_cod_data_source_block 7
_cod_depositor_comments
;
The following automatic conversions were performed:
'_symmetry_cell_setting' value 'Triclinic' changed to 'triclinic'
according to '/home/saulius/struct/CIF-dictionaries/cif_core.dic'
dictionary named 'cif_core.dic' version 2.4.1 from 2010-06-29.

Automatic conversion script
Id: cif_fix_enum 1527 2010-12-29 10:47:43Z saulius 
;
_cod_original_sg_symbol_H-M 'P-1 '
_cod_original_formula_sum 'C55.80 H69.60 B10 Fe O9.20 P2 Ru3 S'
_cod_database_code 7008625

loop_
_symmetry_equiv_pos_as_xyz
'x, y, z'
'-x, -y, -z'

loop_
_atom_site_label
_atom_site_type_symbol
_atom_site_fract_x
_atom_site_fract_y
_atom_site_fract_z
_atom_site_U_iso_or_equiv
_atom_site_adp_type
_atom_site_occupancy
_atom_site_symmetry_multiplicity
_atom_site_calc_flag
_atom_site_refinement_flags
_atom_site_disorder_assembly
_atom_site_disorder_group
Ru1 Ru 0.11884(2) 0.66533(3) 0.283165(13) 0.01524(7) Uani 1 1 d . . .
Ru2 Ru 0.23610(2) 0.59878(3) 0.191085(12) 0.01570(7) Uani 1 1 d . . .
Ru3 Ru 0.33932(3) 0.83466(3) 0.269275(13) 0.01598(7) Uani 1 1 d . . .
C1 C 0.0702(3) 0.5918(3) 0.36564(16) 0.0180(7) Uani 1 1 d . . .
B3 B 0.0950(4) 0.4896(4) 0.30922(18) 0.0176(8) Uani 1 1 d . . .
H3 H 0.017(3) 0.418(3) 0.2849(17) 0.021 Uiso 1 1 d . . .
B4 B 0.1105(4) 0.4794(4) 0.38518(19) 0.0193(8) Uani 1 1 d . . .
H4 H 0.043(4) 0.406(4) 0.3998(18) 0.023 Uiso 1 1 d . . .
B5 B 0.1639(4) 0.6247(4) 0.42686(19) 0.0197(8) Uani 1 1 d . . .
H5 H 0.129(4) 0.644(3) 0.4688(18) 0.024 Uiso 1 1 d . . .
B6 B 0.1818(4) 0.7293(4) 0.37776(18) 0.0194(8) Uani 1 1 d . . .
H6 H 0.160(3) 0.806(4) 0.3952(18) 0.023 Uiso 1 1 d . . .
B7 B 0.2396(4) 0.5624(4) 0.28874(19) 0.0190(8) Uani 1 1 d . . .
H7 H 0.284(3) 0.532(3) 0.2426(18) 0.023 Uiso 1 1 d . . .
H99 H 0.365(3) 0.723(3) 0.2162(17) 0.023 Uiso 1 1 d . . .
B8 B 0.2181(4) 0.4596(4) 0.33787(19) 0.0208(9) Uani 1 1 d . . .
H8 H 0.231(4) 0.369(4) 0.3254(18) 0.025 Uiso 1 1 d . . .
B9 B 0.2610(4) 0.5452(4) 0.40974(19) 0.0208(9) Uani 1 1 d . . .
H9 H 0.298(4) 0.510(4) 0.4450(18) 0.025 Uiso 1 1 d . . .
B10 B 0.3060(4) 0.6993(4) 0.40460(18) 0.0193(8) Uani 1 1 d . . .
H10 H 0.372(4) 0.767(4) 0.4368(18) 0.023 Uiso 1 1 d . . .
B12 B 0.3405(4) 0.5967(4) 0.35011(19) 0.0197(8) Uani 1 1 d . . .
H12 H 0.432(4) 0.601(3) 0.3443(18) 0.024 Uiso 1 1 d . . .
B11 B 0.2972(3) 0.7119(4) 0.32939(19) 0.0186(8) Uani 1 1 d . . .
C11 C -0.0209(3) 0.5873(3) 0.23311(17) 0.0209(8) Uiso 1 1 d . . .
O11 O -0.1079(2) 0.5360(2) 0.20549(13) 0.0279(6) Uani 1 1 d . . .
C12 C 0.0956(3) 0.8106(3) 0.27674(16) 0.0212(8) Uani 1 1 d . . .
O12 O 0.0698(3) 0.8934(3) 0.27394(14) 0.0312(7) Uani 1 1 d . . .
C13 C 0.1091(3) 0.4559(4) 0.16510(17) 0.0249(8) Uani 1 1 d . . .
O13 O 0.0322(3) 0.3701(3) 0.15034(14) 0.0379(8) Uani 1 1 d . . .
C14 C 0.1788(3) 0.6810(3) 0.14272(17) 0.0221(8) Uani 1 1 d . . .
O14 O 0.1387(3) 0.7282(3) 0.11328(13) 0.0344(7) Uani 1 1 d . . .
C15 C 0.3206(3) 0.9235(3) 0.20890(18) 0.0221(8) Uani 1 1 d . . .
O15 O 0.3035(3) 0.9803(3) 0.17674(15) 0.0410(8) Uani 1 1 d . . .
C16 C 0.3342(3) 0.9555(3) 0.32858(18) 0.0226(8) Uani 1 1 d . . .
O16 O 0.3290(3) 1.0315(3) 0.36372(13) 0.0313(7) Uani 1 1 d . . .
S1 S -0.08420(8) 0.56655(9) 0.37380(4) 0.02115(19) Uani 1 1 d . . .
C21 C -0.1157(4) 0.5354(4) 0.44602(19) 0.0347(11) Uani 1 1 d . . .
H21A H -0.1088 0.4583 0.4493 0.052 Uiso 1 1 calc R . .
H21B H -0.1960 0.5335 0.4534 0.052 Uiso 1 1 calc R . .
H21C H -0.0596 0.5973 0.4748 0.052 Uiso 1 1 calc R . .
C22 C -0.1033(4) 0.7079(4) 0.38148(19) 0.0288(9) Uani 1 1 d . . .
H22A H -0.1864 0.6980 0.3860 0.043 Uiso 1 1 calc R . .
H22B H -0.0784 0.7433 0.3466 0.043 Uiso 1 1 calc R . .
H22C H -0.0554 0.7600 0.4160 0.043 Uiso 1 1 calc R . .
Fe1 Fe 0.62464(5) 0.73838(5) 0.16948(2) 0.01871(12) Uani 1 1 d . . .
P1 P 0.35009(8) 0.54763(8) 0.11849(4) 0.01683(19) Uani 1 1 d . . .
C111 C 0.4871(3) 0.6592(3) 0.10885(15) 0.0195(7) Uani 1 1 d . . .
C112 C 0.5923(3) 0.6416(4) 0.08727(16) 0.0237(8) Uani 1 1 d . . .
H112 H 0.6029 0.5674 0.0754 0.028 Uiso 1 1 calc R . .
C113 C 0.6775(4) 0.7555(4) 0.08688(17) 0.0280(9) Uani 1 1 d . . .
H113 H 0.7551 0.7703 0.0747 0.034 Uiso 1 1 calc R . .
C114 C 0.6275(4) 0.8431(4) 0.10761(17) 0.0276(9) Uani 1 1 d . . .
H114 H 0.6658 0.9265 0.1119 0.033 Uiso 1 1 calc R . .
C115 C 0.5100(3) 0.7853(3) 0.12099(16) 0.0223(8) Uani 1 1 d . . .
H115 H 0.4562 0.8231 0.1354 0.027 Uiso 1 1 calc R . .
C121 C 0.2713(3) 0.5152(3) 0.04630(16) 0.0208(8) Uani 1 1 d . . .
C122 C 0.1786(4) 0.4085(4) 0.02947(18) 0.0307(10) Uani 1 1 d . . .
H122 H 0.1611 0.3503 0.0542 0.037 Uiso 1 1 calc R . .
C123 C 0.1119(4) 0.3866(5) -0.0228(2) 0.0409(12) Uani 1 1 d . . .
H123 H 0.0482 0.3142 -0.0336 0.049 Uiso 1 1 calc R . .
C124 C 0.1385(4) 0.4705(5) -0.0592(2) 0.0441(13) Uani 1 1 d . . .
H124 H 0.0926 0.4562 -0.0950 0.053 Uiso 1 1 calc R . .
C125 C 0.2317(5) 0.5749(5) -0.0434(2) 0.0433(12) Uani 1 1 d . . .
H125 H 0.2513 0.6314 -0.0690 0.052 Uiso 1 1 calc R . .
C126 C 0.2969(4) 0.5978(4) 0.00933(18) 0.0326(10) Uani 1 1 d . . .
H126 H 0.3597 0.6709 0.0202 0.039 Uiso 1 1 calc R . .
C131 C 0.3897(3) 0.4148(3) 0.11975(17) 0.0197(7) Uani 1 1 d . . .
C132 C 0.3946(4) 0.3710(4) 0.17111(18) 0.0265(9) Uani 1 1 d . . .
H132 H 0.3768 0.4100 0.2066 0.032 Uiso 1 1 calc R . .
C133 C 0.4253(4) 0.2707(4) 0.1708(2) 0.0373(11) Uani 1 1 d . . .
H133 H 0.4285 0.2414 0.2062 0.045 Uiso 1 1 calc R . .
C134 C 0.4515(4) 0.2125(4) 0.1195(2) 0.0338(10) Uani 1 1 d . . .
H134 H 0.4727 0.1437 0.1196 0.041 Uiso 1 1 calc R . .
C135 C 0.4465(4) 0.2556(4) 0.0682(2) 0.0308(10) Uani 1 1 d . . .
H135 H 0.4637 0.2160 0.0327 0.037 Uiso 1 1 calc R . .
C136 C 0.4165(4) 0.3561(4) 0.06832(17) 0.0254(9) Uani 1 1 d . . .
H136 H 0.4141 0.3856 0.0329 0.030 Uiso 1 1 calc R . .
P2 P 0.53936(8) 0.89112(8) 0.29114(4) 0.01784(19) Uani 1 1 d . . .
C211 C 0.6181(3) 0.7992(3) 0.25604(16) 0.0193(7) Uani 1 1 d . . .
C212 C 0.5796(3) 0.6722(3) 0.24421(16) 0.0187(7) Uani 1 1 d . . .
H212 H 0.5042 0.6203 0.2508 0.022 Uiso 1 1 calc R . .
C213 C 0.6732(3) 0.6371(4) 0.22103(17) 0.0243(8) Uani 1 1 d . . .
H213 H 0.6712 0.5577 0.2096 0.029 Uiso 1 1 calc R . .
C214 C 0.7691(3) 0.7398(4) 0.21795(17) 0.0251(8) Uani 1 1 d . . .
H214 H 0.8430 0.7416 0.2039 0.030 Uiso 1 1 calc R . .
C215 C 0.7375(3) 0.8404(4) 0.23915(17) 0.0226(8) Uani 1 1 d . . .
H215 H 0.7863 0.9209 0.2418 0.027 Uiso 1 1 calc R . .
C221 C 0.5863(3) 0.9027(3) 0.36790(16) 0.0206(8) Uani 1 1 d . . .
C222 C 0.6249(3) 0.8171(4) 0.38678(16) 0.0224(8) Uani 1 1 d . . .
H222 H 0.6282 0.7515 0.3594 0.027 Uiso 1 1 calc R . .
C223 C 0.6585(4) 0.8273(4) 0.44540(18) 0.0321(10) Uani 1 1 d . . .
H223 H 0.6840 0.7682 0.4580 0.038 Uiso 1 1 calc R . .
C224 C 0.6551(4) 0.9224(5) 0.48522(19) 0.0371(11) Uani 1 1 d . . .
H224 H 0.6784 0.9290 0.5253 0.044 Uiso 1 1 calc R . .
C225 C 0.6178(4) 1.0090(4) 0.46707(19) 0.0366(11) Uani 1 1 d . . .
H225 H 0.6172 1.0756 0.4945 0.044 Uiso 1 1 calc R . .
C226 C 0.5816(4) 0.9985(4) 0.40921(18) 0.0286(9) Uani 1 1 d . . .
H226 H 0.5533 1.0564 0.3972 0.034 Uiso 1 1 calc R . .
C231 C 0.6309(3) 1.0356(3) 0.27507(17) 0.0214(8) Uani 1 1 d . . .
C232 C 0.7320(4) 1.1068(4) 0.3108(2) 0.0360(11) Uani 1 1 d . . .
H232 H 0.7515 1.0822 0.3454 0.043 Uiso 1 1 calc R . .
C233 C 0.8035(4) 1.2126(4) 0.2963(2) 0.0477(14) Uani 1 1 d . . .
H233 H 0.8712 1.2604 0.3212 0.057 Uiso 1 1 calc R . .
C234 C 0.7772(4) 1.2489(4) 0.2461(2) 0.0442(13) Uani 1 1 d . . .
H234 H 0.8267 1.3215 0.2362 0.053 Uiso 1 1 calc R . .
C235 C 0.6792(4) 1.1799(4) 0.2102(2) 0.0376(11) Uani 1 1 d . . .
H235 H 0.6612 1.2041 0.1753 0.045 Uiso 1 1 calc R . .
C236 C 0.6063(4) 1.0740(4) 0.2252(2) 0.0290(9) Uani 1 1 d . . .
H236 H 0.5380 1.0274 0.2004 0.035 Uiso 1 1 calc R . .
O100 O 0.6352(3) 0.5106(3) 0.38093(14) 0.0368(7) Uani 1 1 d . . .
C100 C 0.5592(4) 0.4777(5) 0.4265(2) 0.0421(12) Uani 1 1 d . . .
H10A H 0.4988 0.5167 0.4277 0.051 Uiso 1 1 calc R . .
H10B H 0.6050 0.5015 0.4649 0.051 Uiso 1 1 calc R . .
C101 C 0.5021(8) 0.3456(6) 0.4128(3) 0.095(3) Uani 1 1 d . . .
H10C H 0.5357 0.3072 0.4398 0.114 Uiso 1 1 calc R . .
H10D H 0.4162 0.3228 0.4167 0.114 Uiso 1 1 calc R . .
C102 C 0.5260(7) 0.3092(6) 0.3523(3) 0.083(2) Uani 1 1 d . . .
H10E H 0.4516 0.2640 0.3282 0.100 Uiso 1 1 calc R . .
H10F H 0.5762 0.2589 0.3510 0.100 Uiso 1 1 calc R . .
C103 C 0.5880(5) 0.4216(4) 0.3306(2) 0.0428(12) Uani 1 1 d . . .
H10G H 0.6520 0.4124 0.3063 0.051 Uiso 1 1 calc R . .
H10H H 0.5323 0.4433 0.3067 0.051 Uiso 1 1 calc R . .
O200 O 0.0506(4) 0.1978(4) 0.47590(16) 0.0677(13) Uani 1 1 d . . .
C200 C 0.1338(5) 0.2016(5) 0.4337(2) 0.0447(13) Uani 1 1 d . . .
H20A H 0.1929 0.1679 0.4461 0.054 Uiso 1 1 calc R . .
H20B H 0.1752 0.2845 0.4287 0.054 Uiso 1 1 calc R . .
C201 C 0.0678(6) 0.1301(6) 0.3779(3) 0.076(2) Uani 1 1 d . . .
H20C H 0.1174 0.0950 0.3529 0.091 Uiso 1 1 calc R . .
H20D H 0.0357 0.1776 0.3558 0.091 Uiso 1 1 calc R . .
C202 C -0.0284(8) 0.0367(6) 0.4013(4) 0.105(3) Uani 1 1 d . . .
H20E H -0.0966 -0.0018 0.3721 0.127 Uiso 1 1 calc R . .
H20F H 0.0005 -0.0246 0.4130 0.127 Uiso 1 1 calc R . .
C203 C -0.0595(6) 0.1079(8) 0.4532(3) 0.097(3) Uani 1 1 d . . .
H20G H -0.1170 0.1441 0.4414 0.117 Uiso 1 1 calc R . .
H20H H -0.0933 0.0577 0.4827 0.117 Uiso 1 1 calc R . .
O300 O 0.6807(6) 1.1233(6) 0.0648(3) 0.050(2) Uani 0.534(6) 1 d P . .
C300 C 0.6540(11) 1.0700(9) 0.0062(5) 0.054(3) Uani 0.534(6) 1 d P . .
H30A H 0.6293 1.1215 -0.0166 0.065 Uiso 0.534(6) 1 calc PR . .
H30B H 0.5896 0.9926 0.0023 0.065 Uiso 0.534(6) 1 calc PR . .
C301 C 0.7640(12) 1.0535(11) -0.0147(6) 0.075(4) Uani 0.534(6) 1 d P . .
H30C H 0.7653 0.9737 -0.0111 0.090 Uiso 0.534(6) 1 calc PR . .
H30D H 0.7723 1.0641 -0.0560 0.090 Uiso 0.534(6) 1 calc PR . .
C302 C 0.8555(11) 1.1444(14) 0.0231(6) 0.084(5) Uani 0.534(6) 1 d P . .
H30E H 0.9263 1.1210 0.0265 0.100 Uiso 0.534(6) 1 calc PR . .
H30F H 0.8777 1.2202 0.0080 0.100 Uiso 0.534(6) 1 calc PR . .
C303 C 0.8075(9) 1.1550(10) 0.0767(5) 0.063(4) Uani 0.534(6) 1 d P . .
H30G H 0.8414 1.2375 0.0981 0.075 Uiso 0.534(6) 1 calc PR . .
H30H H 0.8245 1.1013 0.1008 0.075 Uiso 0.534(6) 1 calc PR . .
O400 O -0.0524(9) 0.9954(9) 0.1578(5) 0.121(4) Uani 0.633(7) 1 d P . .
C400 C 0.0259(10) 0.9961(12) 0.1178(6) 0.095(5) Uani 0.633(7) 1 d P . .
H40A H -0.0127 0.9782 0.0778 0.114 Uiso 0.633(7) 1 calc PR . .
H40B H 0.0640 0.9366 0.1218 0.114 Uiso 0.633(7) 1 calc PR . .
C401 C 0.1118(9) 1.1151(9) 0.1291(5) 0.066(3) Uani 0.633(7) 1 d P . .
H40C H 0.0861 1.1700 0.1092 0.079 Uiso 0.633(7) 1 calc PR . .
H40D H 0.1899 1.1157 0.1165 0.079 Uiso 0.633(7) 1 calc PR . .
C402 C 0.1146(9) 1.1482(9) 0.1968(5) 0.062(3) Uani 0.633(7) 1 d P . .
H40E H 0.1659 1.1148 0.2169 0.074 Uiso 0.633(7) 1 calc PR . .
H40F H 0.1411 1.2351 0.2098 0.074 Uiso 0.633(7) 1 calc PR . .
C403 C -0.0049(9) 1.0939(10) 0.2061(5) 0.076(3) Uani 0.633(7) 1 d P . .
H40G H -0.0475 1.1511 0.2066 0.091 Uiso 0.633(7) 1 calc PR . .
H40H H -0.0124 1.0648 0.2439 0.091 Uiso 0.633(7) 1 calc PR . .

loop_
_atom_site_aniso_label
_atom_site_aniso_U_11
_atom_site_aniso_U_22
_atom_site_aniso_U_33
_atom_site_aniso_U_23
_atom_site_aniso_U_13
_atom_site_aniso_U_12
Ru1 0.01425(13) 0.01630(14) 0.01474(14) 0.00277(10) 0.00116(10) 0.00457(11)
Ru2 0.01538(13) 0.01687(15) 0.01293(14) 0.00018(10) -0.00016(10) 0.00405(11)
Ru3 0.01628(13) 0.01456(14) 0.01464(14) 0.00058(10) 0.00118(10) 0.00285(11)
C1 0.0154(16) 0.0215(19) 0.0183(18) 0.0049(14) 0.0033(14) 0.0069(14)
B3 0.0181(19) 0.016(2) 0.0157(19) 0.0004(15) 0.0000(15) 0.0028(16)
B4 0.0188(19) 0.022(2) 0.019(2) 0.0052(16) 0.0011(16) 0.0081(17)
B5 0.021(2) 0.021(2) 0.018(2) 0.0044(16) 0.0017(16) 0.0083(17)
B6 0.0189(19) 0.022(2) 0.016(2) 0.0004(16) 0.0029(15) 0.0060(17)
B7 0.020(2) 0.019(2) 0.019(2) 0.0011(16) -0.0004(16) 0.0078(17)
B8 0.022(2) 0.023(2) 0.021(2) 0.0084(17) 0.0051(17) 0.0105(18)
B9 0.021(2) 0.026(2) 0.017(2) 0.0045(17) -0.0009(16) 0.0088(18)
B10 0.021(2) 0.022(2) 0.015(2) 0.0016(16) 0.0003(16) 0.0084(17)
B12 0.020(2) 0.022(2) 0.017(2) 0.0043(16) 0.0028(16) 0.0064(17)
B11 0.0136(18) 0.019(2) 0.019(2) -0.0020(16) -0.0006(15) 0.0027(16)
O11 0.0246(14) 0.0288(16) 0.0285(16) 0.0019(12) -0.0045(12) 0.0082(12)
C12 0.0184(17) 0.025(2) 0.0181(19) 0.0014(15) -0.0014(14) 0.0058(16)
O12 0.0300(16) 0.0236(15) 0.0408(19) 0.0053(13) -0.0012(13) 0.0106(13)
C13 0.0235(19) 0.027(2) 0.022(2) 0.0011(16) 0.0011(16) 0.0066(17)
O13 0.0318(17) 0.0297(17) 0.0369(19) -0.0069(14) 0.0011(14) -0.0041(14)
C14 0.0210(18) 0.023(2) 0.0192(19) -0.0023(15) -0.0024(15) 0.0055(16)
O14 0.0402(18) 0.0322(17) 0.0310(17) 0.0036(13) -0.0119(14) 0.0142(14)
C15 0.0180(17) 0.0203(19) 0.026(2) 0.0049(16) 0.0015(15) 0.0030(15)
O15 0.046(2) 0.0352(19) 0.043(2) 0.0180(15) -0.0050(16) 0.0113(16)
C16 0.0171(17) 0.023(2) 0.029(2) 0.0074(16) -0.0004(15) 0.0060(15)
O16 0.0344(16) 0.0268(16) 0.0291(16) -0.0062(13) 0.0029(13) 0.0106(13)
S1 0.0166(4) 0.0265(5) 0.0218(5) 0.0076(4) 0.0039(3) 0.0076(4)
C21 0.027(2) 0.051(3) 0.032(2) 0.022(2) 0.0163(18) 0.014(2)
C22 0.026(2) 0.035(2) 0.031(2) 0.0096(18) 0.0104(17) 0.0173(19)
Fe1 0.0188(3) 0.0196(3) 0.0149(3) 0.0005(2) 0.0030(2) 0.0038(2)
P1 0.0180(4) 0.0187(5) 0.0126(4) 0.0011(3) 0.0003(3) 0.0053(4)
C111 0.0222(18) 0.0239(19) 0.0101(16) 0.0019(14) 0.0021(13) 0.0053(15)
C112 0.0249(19) 0.027(2) 0.0154(18) -0.0013(15) 0.0044(15) 0.0059(17)
C113 0.026(2) 0.034(2) 0.0175(19) 0.0040(16) 0.0084(16) 0.0010(18)
C114 0.034(2) 0.024(2) 0.018(2) 0.0066(16) 0.0061(17) 0.0008(18)
C115 0.028(2) 0.024(2) 0.0155(18) 0.0038(15) 0.0010(15) 0.0085(16)
C121 0.0223(18) 0.027(2) 0.0138(17) -0.0008(14) -0.0008(14) 0.0112(16)
C122 0.032(2) 0.039(3) 0.0160(19) -0.0009(17) -0.0045(16) 0.0082(19)
C123 0.035(2) 0.051(3) 0.026(2) 0.000(2) -0.0092(19) 0.005(2)
C124 0.039(3) 0.069(4) 0.020(2) 0.000(2) -0.0150(19) 0.016(3)
C125 0.050(3) 0.059(3) 0.023(2) 0.015(2) -0.005(2) 0.018(3)
C126 0.038(2) 0.037(3) 0.021(2) 0.0062(18) -0.0047(18) 0.009(2)
C131 0.0178(17) 0.0195(19) 0.0210(19) 0.0020(14) 0.0013(14) 0.0057(15)
C132 0.036(2) 0.026(2) 0.019(2) 0.0021(16) 0.0006(17) 0.0143(18)
C133 0.058(3) 0.033(2) 0.029(2) 0.0093(19) 0.001(2) 0.023(2)
C134 0.042(3) 0.027(2) 0.038(3) 0.0038(19) 0.002(2) 0.019(2)
C135 0.036(2) 0.028(2) 0.031(2) -0.0004(18) 0.0061(19) 0.0155(19)
C136 0.031(2) 0.026(2) 0.0190(19) 0.0018(15) 0.0070(16) 0.0102(17)
P2 0.0185(4) 0.0165(5) 0.0162(5) -0.0006(4) -0.0017(4) 0.0045(4)
C211 0.0223(18) 0.0222(19) 0.0131(17) 0.0020(14) 0.0003(14) 0.0077(15)
C212 0.0185(17) 0.0219(19) 0.0159(17) 0.0035(14) -0.0005(14) 0.0072(15)
C213 0.0236(19) 0.025(2) 0.025(2) 0.0035(16) 0.0027(16) 0.0096(16)
C214 0.0173(17) 0.032(2) 0.024(2) -0.0012(16) -0.0018(15) 0.0086(16)
C215 0.0222(18) 0.023(2) 0.0198(19) 0.0022(15) 0.0009(15) 0.0042(16)
C221 0.0171(17) 0.025(2) 0.0162(18) -0.0017(14) -0.0028(14) 0.0050(15)
C222 0.0228(19) 0.030(2) 0.0156(18) 0.0017(15) -0.0011(14) 0.0119(17)
C223 0.035(2) 0.047(3) 0.020(2) 0.0054(19) 0.0006(17) 0.020(2)
C224 0.038(2) 0.060(3) 0.017(2) -0.001(2) -0.0015(18) 0.025(2)
C225 0.034(2) 0.048(3) 0.023(2) -0.015(2) -0.0039(18) 0.019(2)
C226 0.027(2) 0.031(2) 0.027(2) -0.0066(17) -0.0047(17) 0.0145(18)
C231 0.0176(17) 0.0141(18) 0.028(2) 0.0024(15) -0.0031(15) -0.0003(14)
C232 0.031(2) 0.027(2) 0.044(3) 0.011(2) -0.011(2) 0.0003(19)
C233 0.036(3) 0.030(3) 0.063(4) 0.014(2) -0.022(2) -0.008(2)
C234 0.033(2) 0.032(3) 0.060(3) 0.022(2) -0.011(2) -0.005(2)
C235 0.029(2) 0.032(3) 0.045(3) 0.017(2) -0.006(2) -0.0013(19)
C236 0.0219(19) 0.026(2) 0.035(2) 0.0058(18) 0.0020(17) 0.0022(17)
O100 0.0318(17) 0.0436(19) 0.0313(18) 0.0071(14) 0.0043(13) 0.0075(15)
C100 0.031(2) 0.072(4) 0.032(3) 0.020(2) 0.007(2) 0.024(3)
C101 0.121(7) 0.070(5) 0.072(5) 0.030(4) 0.035(5) -0.006(5)
C102 0.107(6) 0.046(4) 0.095(6) 0.023(4) 0.041(5) 0.016(4)
C103 0.053(3) 0.035(3) 0.038(3) 0.006(2) 0.010(2) 0.011(2)
O200 0.070(3) 0.068(3) 0.032(2) -0.0022(19) 0.0016(19) -0.016(2)
C200 0.052(3) 0.041(3) 0.045(3) 0.003(2) -0.012(2) 0.022(2)
C201 0.081(5) 0.078(5) 0.067(5) -0.033(4) -0.023(4) 0.046(4)
C202 0.148(8) 0.027(3) 0.120(7) -0.013(4) -0.085(6) 0.018(4)
C203 0.064(4) 0.127(7) 0.056(4) 0.036(5) -0.011(3) -0.034(4)
O300 0.051(4) 0.043(4) 0.050(5) 0.002(3) -0.002(3) 0.011(3)
C300 0.079(8) 0.034(5) 0.050(7) -0.002(5) -0.009(6) 0.024(5)
C301 0.093(10) 0.055(8) 0.063(8) 0.010(6) 0.026(7) 0.006(7)
C302 0.048(7) 0.114(12) 0.085(10) 0.029(9) 0.026(7) 0.017(8)
C303 0.048(6) 0.042(6) 0.079(9) 0.018(6) -0.026(6) -0.013(5)
O400 0.113(8) 0.105(8) 0.111(8) 0.018(6) -0.034(7) -0.007(6)
C400 0.055(7) 0.111(10) 0.102(10) -0.049(8) -0.008(7) 0.039(7)
C401 0.066(7) 0.053(6) 0.079(8) -0.005(5) 0.012(6) 0.026(5)
C402 0.060(6) 0.050(6) 0.080(8) 0.013(5) 0.011(5) 0.024(5)
C403 0.058(7) 0.075(8) 0.090(9) 0.020(7) -0.007(6) 0.015(6)

loop_
_atom_type_symbol
_atom_type_description
_atom_type_scat_dispersion_real
_atom_type_scat_dispersion_imag
_atom_type_scat_source
C C 0.0033 0.0016 'International Tables Vol C Tables 4.2.6.8 and 6.1.1.4'
H H 0.0000 0.0000 'International Tables Vol C Tables 4.2.6.8 and 6.1.1.4'
B B 0.0013 0.0007 'International Tables Vol C Tables 4.2.6.8 and 6.1.1.4'
O O 0.0106 0.0060 'International Tables Vol C Tables 4.2.6.8 and 6.1.1.4'
P P 0.1023 0.0942 'International Tables Vol C Tables 4.2.6.8 and 6.1.1.4'
S S 0.1246 0.1234 'International Tables Vol C Tables 4.2.6.8 and 6.1.1.4'
Fe Fe 0.3463 0.8444 'International Tables Vol C Tables 4.2.6.8 and 6.1.1.4'
Ru Ru -1.2594 0.8363 'International Tables Vol C Tables 4.2.6.8 and 6.1.1.4'

loop_
_geom_angle_atom_site_label_1
_geom_angle_atom_site_label_2
_geom_angle_atom_site_label_3
_geom_angle
_geom_angle_site_symmetry_1
_geom_angle_site_symmetry_3
_geom_angle_publ_flag
C12 Ru1 C11 87.44(16) . . ?
C12 Ru1 B7 149.79(16) . . ?
C11 Ru1 B7 115.77(16) . . ?
C12 Ru1 B3 160.68(15) . . ?
C11 Ru1 B3 86.85(16) . . ?
B7 Ru1 B3 47.24(15) . . ?
C12 Ru1 B6 91.57(16) . . ?
C11 Ru1 B6 141.78(16) . . ?
B7 Ru1 B6 81.76(16) . . ?
B3 Ru1 B6 81.66(16) . . ?
C12 Ru1 B11 106.95(16) . . ?
C11 Ru1 B11 163.20(15) . . ?
B7 Ru1 B11 47.76(15) . . ?
B3 Ru1 B11 82.14(16) . . ?
B6 Ru1 B11 48.74(15) . . ?
C12 Ru1 C1 117.51(15) . . ?
C11 Ru1 C1 102.30(15) . . ?
B7 Ru1 C1 78.04(14) . . ?
B3 Ru1 C1 46.29(14) . . ?
B6 Ru1 C1 45.62(14) . . ?
B11 Ru1 C1 79.07(14) . . ?
C12 Ru1 Ru2 110.62(11) . . ?
C11 Ru1 Ru2 86.05(11) . . ?
B7 Ru1 Ru2 55.97(11) . . ?
B3 Ru1 Ru2 87.37(10) . . ?
B6 Ru1 Ru2 129.30(11) . . ?
B11 Ru1 Ru2 80.83(11) . . ?
C1 Ru1 Ru2 131.34(9) . . ?
C12 Ru1 Ru3 71.60(11) . . ?
C11 Ru1 Ru3 133.45(12) . . ?
B7 Ru1 Ru3 78.26(11) . . ?
B3 Ru1 Ru3 124.61(11) . . ?
B6 Ru1 Ru3 81.47(11) . . ?
B11 Ru1 Ru3 48.27(11) . . ?
C1 Ru1 Ru3 124.25(9) . . ?
Ru2 Ru1 Ru3 64.919(11) . . ?
H7 Ru2 H99 85.3(18) . . ?
H7 Ru2 C14 173.3(13) . . ?
H99 Ru2 C14 93.1(13) . . ?
H7 Ru2 C13 90.0(13) . . ?
H99 Ru2 C13 173.9(13) . . ?
C14 Ru2 C13 92.08(17) . . ?
H7 Ru2 P1 94.8(13) . . ?
H99 Ru2 P1 85.4(13) . . ?
C14 Ru2 P1 91.47(12) . . ?
C13 Ru2 P1 91.09(12) . . ?
H7 Ru2 B7 31.1(13) . . ?
H99 Ru2 B7 85.0(13) . . ?
C14 Ru2 B7 142.38(15) . . ?
C13 Ru2 B7 93.01(16) . . ?
P1 Ru2 B7 125.64(10) . . ?
H7 Ru2 Ru1 81.8(13) . . ?
H99 Ru2 Ru1 90.7(13) . . ?
C14 Ru2 Ru1 91.77(12) . . ?
C13 Ru2 Ru1 92.52(12) . . ?
P1 Ru2 Ru1 175.06(3) . . ?
B7 Ru2 Ru1 50.78(10) . . ?
H7 Ru2 Ru3 89.8(13) . . ?
H99 Ru2 Ru3 33.1(13) . . ?
C14 Ru2 Ru3 85.29(11) . . ?
C13 Ru2 Ru3 151.08(12) . . ?
P1 Ru2 Ru3 117.74(3) . . ?
B7 Ru2 Ru3 72.72(10) . . ?
Ru1 Ru2 Ru3 58.870(10) . . ?
H99 Ru3 C16 172.1(13) . . ?
H99 Ru3 C15 91.5(13) . . ?
C16 Ru3 C15 91.81(17) . . ?
H99 Ru3 B11 89.3(13) . . ?
C16 Ru3 B11 89.94(16) . . ?
C15 Ru3 B11 160.70(15) . . ?
H99 Ru3 P2 83.2(13) . . ?
C16 Ru3 P2 89.03(12) . . ?
C15 Ru3 P2 105.55(11) . . ?
B11 Ru3 P2 93.69(11) . . ?
H99 Ru3 Ru1 87.9(13) . . ?
C16 Ru3 Ru1 97.80(12) . . ?
C15 Ru3 Ru1 109.42(11) . . ?
B11 Ru3 Ru1 51.34(11) . . ?
P2 Ru3 Ru1 144.06(3) . . ?
H99 Ru3 Ru2 32.9(13) . . ?
C16 Ru3 Ru2 153.74(12) . . ?
C15 Ru3 Ru2 93.74(11) . . ?
B11 Ru3 Ru2 76.73(11) . . ?
P2 Ru3 Ru2 114.00(3) . . ?
Ru1 Ru3 Ru2 56.211(10) . . ?
B5 C1 B4 62.5(2) . . ?
B5 C1 B6 62.8(2) . . ?
B4 C1 B6 114.3(3) . . ?
B5 C1 B3 113.9(3) . . ?
B4 C1 B3 62.4(2) . . ?
B6 C1 B3 113.5(3) . . ?
B5 C1 S1 119.0(2) . . ?
B4 C1 S1 111.2(2) . . ?
B6 C1 S1 125.7(3) . . ?
B3 C1 S1 112.8(2) . . ?
B5 C1 Ru1 124.5(2) . . ?
B4 C1 Ru1 123.8(2) . . ?
B6 C1 Ru1 67.15(18) . . ?
B3 C1 Ru1 66.58(18) . . ?
S1 C1 Ru1 108.78(18) . . ?
C1 B3 B8 103.9(3) . . ?
C1 B3 B7 104.9(3) . . ?
B8 B3 B7 59.7(2) . . ?
C1 B3 B4 57.5(2) . . ?
B8 B3 B4 59.2(2) . . ?
B7 B3 B4 106.5(3) . . ?
C1 B3 Ru1 67.13(18) . . ?
B8 B3 Ru1 120.2(2) . . ?
B7 B3 Ru1 66.09(19) . . ?
B4 B3 Ru1 119.9(2) . . ?
C1 B4 B9 105.2(3) . . ?
C1 B4 B8 106.6(3) . . ?
B9 B4 B8 60.8(2) . . ?
C1 B4 B5 58.7(2) . . ?
B9 B4 B5 59.7(2) . . ?
B8 B4 B5 109.1(3) . . ?
C1 B4 B3 60.1(2) . . ?
B9 B4 B3 108.4(3) . . ?
B8 B4 B3 60.0(2) . . ?
B5 B4 B3 109.0(3) . . ?
C1 B5 B9 105.3(3) . . ?
C1 B5 B4 58.7(2) . . ?
B9 B5 B4 59.9(2) . . ?
C1 B5 B10 105.2(3) . . ?
B9 B5 B10 60.6(2) . . ?
B4 B5 B10 108.2(3) . . ?
C1 B5 B6 59.4(2) . . ?
B9 B5 B6 108.5(3) . . ?
B4 B5 B6 108.3(3) . . ?
B10 B5 B6 59.6(2) . . ?
C1 B6 B10 104.1(3) . . ?
C1 B6 B5 57.8(2) . . ?
B10 B6 B5 59.8(2) . . ?
C1 B6 B11 105.4(3) . . ?
B10 B6 B11 58.7(2) . . ?
B5 B6 B11 106.8(3) . . ?
C1 B6 Ru1 67.23(18) . . ?
B10 B6 Ru1 118.7(2) . . ?
B5 B6 Ru1 120.1(3) . . ?
B11 B6 Ru1 65.64(18) . . ?
H7 B7 B12 110.8(18) . . ?
H7 B7 B8 112.8(18) . . ?
B12 B7 B8 61.1(2) . . ?
H7 B7 B3 126.2(18) . . ?
B12 B7 B3 108.9(3) . . ?
B8 B7 B3 60.0(2) . . ?
H7 B7 B11 121.1(18) . . ?
B12 B7 B11 59.5(2) . . ?
B8 B7 B11 109.4(3) . . ?
B3 B7 B11 109.8(3) . . ?
H7 B7 Ru1 118.2(18) . . ?
B12 B7 Ru1 120.2(3) . . ?
B8 B7 Ru1 121.0(3) . . ?
B3 B7 Ru1 66.67(19) . . ?
B11 B7 Ru1 66.64(19) . . ?
H7 B7 Ru2 45.1(18) . . ?
B12 B7 Ru2 139.2(3) . . ?
B8 B7 Ru2 149.2(3) . . ?
B3 B7 Ru2 111.6(2) . . ?
B11 B7 Ru2 101.3(2) . . ?
Ru1 B7 Ru2 73.25(13) . . ?
B4 B8 B7 108.1(3) . . ?
B4 B8 B3 60.8(2) . . ?
B7 B8 B3 60.2(2) . . ?
B4 B8 B9 59.5(2) . . ?
B7 B8 B9 106.8(3) . . ?
B3 B8 B9 108.1(3) . . ?
B4 B8 B12 107.0(3) . . ?
B7 B8 B12 59.0(2) . . ?
B3 B8 B12 107.4(3) . . ?
B9 B8 B12 59.3(2) . . ?
B5 B9 B4 60.4(2) . . ?
B5 B9 B12 108.7(3) . . ?
B4 B9 B12 108.1(3) . . ?
B5 B9 B10 60.2(2) . . ?
B4 B9 B10 108.2(3) . . ?
B12 B9 B10 60.2(2) . . ?
B5 B9 B8 108.7(3) . . ?
B4 B9 B8 59.6(2) . . ?
B12 B9 B8 60.6(2) . . ?
B10 B9 B8 108.8(3) . . ?
B6 B10 B11 62.6(2) . . ?
B6 B10 B5 60.6(2) . . ?
B11 B10 B5 110.5(3) . . ?
B6 B10 B12 109.0(3) . . ?
B11 B10 B12 59.5(2) . . ?
B5 B10 B12 107.3(3) . . ?
B6 B10 B9 108.2(3) . . ?
B11 B10 B9 108.3(3) . . ?
B5 B10 B9 59.1(2) . . ?
B12 B10 B9 59.5(2) . . ?
B7 B12 B11 61.5(2) . . ?
B7 B12 B9 108.1(3) . . ?
B11 B12 B9 109.4(3) . . ?
B7 B12 B10 108.4(3) . . ?
B11 B12 B10 60.1(2) . . ?
B9 B12 B10 60.3(2) . . ?
B7 B12 B8 59.9(2) . . ?
B11 B12 B8 110.1(3) . . ?
B9 B12 B8 60.1(2) . . ?
B10 B12 B8 108.5(3) . . ?
B12 B11 B10 60.4(2) . . ?
B12 B11 B7 59.0(2) . . ?
B10 B11 B7 106.7(3) . . ?
B12 B11 B6 106.5(3) . . ?
B10 B11 B6 58.6(2) . . ?
B7 B11 B6 106.0(3) . . ?
B12 B11 Ru3 140.1(3) . . ?
B10 B11 Ru3 144.0(3) . . ?
B7 B11 Ru3 109.1(2) . . ?
B6 B11 Ru3 113.3(3) . . ?
B12 B11 Ru1 118.8(2) . . ?
B10 B11 Ru1 118.6(2) . . ?
B7 B11 Ru1 65.59(18) . . ?
B6 B11 Ru1 65.62(18) . . ?
Ru3 B11 Ru1 80.39(15) . . ?
O11 C11 Ru1 175.8(4) . . ?
O12 C12 Ru1 173.0(3) . . ?
O13 C13 Ru2 178.9(4) . . ?
O14 C14 Ru2 176.9(4) . . ?
O15 C15 Ru3 173.7(4) . . ?
O16 C16 Ru3 177.6(4) . . ?
C22 S1 C21 99.0(2) . . ?
C22 S1 C1 106.90(18) . . ?
C21 S1 C1 108.32(19) . . ?
C111 Fe1 C212 107.90(15) . . ?
C111 Fe1 C112 41.58(15) . . ?
C212 Fe1 C112 125.50(16) . . ?
C111 Fe1 C115 41.48(15) . . ?
C212 Fe1 C115 121.79(15) . . ?
C112 Fe1 C115 69.35(16) . . ?
C111 Fe1 C211 127.34(15) . . ?
C212 Fe1 C211 41.15(14) . . ?
C112 Fe1 C211 164.57(15) . . ?
C115 Fe1 C211 109.38(15) . . ?
C111 Fe1 C215 165.94(15) . . ?
C212 Fe1 C215 68.83(15) . . ?
C112 Fe1 C215 151.53(15) . . ?
C115 Fe1 C215 127.64(16) . . ?
C211 Fe1 C215 41.33(14) . . ?
C111 Fe1 C213 118.97(16) . . ?
C212 Fe1 C213 40.73(14) . . ?
C112 Fe1 C213 105.60(17) . . ?
C115 Fe1 C213 155.65(16) . . ?
C211 Fe1 C213 68.88(15) . . ?
C215 Fe1 C213 68.11(16) . . ?
C111 Fe1 C214 152.43(16) . . ?
C212 Fe1 C214 68.16(16) . . ?
C112 Fe1 C214 116.92(16) . . ?
C115 Fe1 C214 163.79(16) . . ?
C211 Fe1 C214 68.76(15) . . ?
C215 Fe1 C214 40.41(15) . . ?
C213 Fe1 C214 40.06(16) . . ?
C111 Fe1 C113 69.14(15) . . ?
C212 Fe1 C113 162.21(16) . . ?
C112 Fe1 C113 40.76(15) . . ?
C115 Fe1 C113 68.38(17) . . ?
C211 Fe1 C113 154.21(16) . . ?
C215 Fe1 C113 118.28(16) . . ?
C213 Fe1 C113 124.14(17) . . ?
C214 Fe1 C113 105.89(17) . . ?
C111 Fe1 C114 69.16(16) . . ?
C212 Fe1 C114 156.58(16) . . ?
C112 Fe1 C114 68.64(16) . . ?
C115 Fe1 C114 40.62(16) . . ?
C211 Fe1 C114 121.07(16) . . ?
C215 Fe1 C114 108.08(16) . . ?
C213 Fe1 C114 161.51(16) . . ?
C214 Fe1 C114 125.45(17) . . ?
C113 Fe1 C114 40.30(17) . . ?
C111 P1 C131 103.86(17) . . ?
C111 P1 C121 102.29(17) . . ?
C131 P1 C121 102.39(17) . . ?
C111 P1 Ru2 117.27(12) . . ?
C131 P1 Ru2 118.45(12) . . ?
C121 P1 Ru2 110.43(12) . . ?
C115 C111 C112 107.3(3) . . ?
C115 C111 P1 125.0(3) . . ?
C112 C111 P1 127.7(3) . . ?
C115 C111 Fe1 69.9(2) . . ?
C112 C111 Fe1 69.7(2) . . ?
P1 C111 Fe1 126.34(19) . . ?
C113 C112 C111 107.6(4) . . ?
C113 C112 Fe1 70.2(2) . . ?
C111 C112 Fe1 68.8(2) . . ?
C114 C113 C112 108.7(4) . . ?
C114 C113 Fe1 70.0(2) . . ?
C112 C113 Fe1 69.1(2) . . ?
C113 C114 C115 108.4(4) . . ?
C113 C114 Fe1 69.8(2) . . ?
C115 C114 Fe1 69.2(2) . . ?
C114 C115 C111 108.0(3) . . ?
C114 C115 Fe1 70.2(2) . . ?
C111 C115 Fe1 68.6(2) . . ?
C126 C121 C122 118.8(4) . . ?
C126 C121 P1 121.2(3) . . ?
C122 C121 P1 119.9(3) . . ?
C123 C122 C121 120.7(4) . . ?
C124 C123 C122 119.7(4) . . ?
C125 C124 C123 119.9(4) . . ?
C124 C125 C126 120.4(5) . . ?
C121 C126 C125 120.5(4) . . ?
C132 C131 C136 118.8(4) . . ?
C132 C131 P1 121.5(3) . . ?
C136 C131 P1 119.8(3) . . ?
C133 C132 C131 120.2(4) . . ?
C132 C133 C134 120.8(4) . . ?
C135 C134 C133 119.2(4) . . ?
C136 C135 C134 120.2(4) . . ?
C135 C136 C131 120.8(4) . . ?
C211 P2 C221 100.49(17) . . ?
C211 P2 C231 99.80(18) . . ?
C221 P2 C231 101.73(18) . . ?
C211 P2 Ru3 118.67(13) . . ?
C221 P2 Ru3 115.93(12) . . ?
C231 P2 Ru3 117.20(13) . . ?
C212 C211 C215 106.6(3) . . ?
C212 C211 P2 127.3(3) . . ?
C215 C211 P2 125.9(3) . . ?
C212 C211 Fe1 69.0(2) . . ?
C215 C211 Fe1 69.4(2) . . ?
P2 C211 Fe1 130.4(2) . . ?
C213 C212 C211 108.4(3) . . ?
C213 C212 Fe1 70.2(2) . . ?
C211 C212 Fe1 69.8(2) . . ?
C214 C213 C212 108.2(3) . . ?
C214 C213 Fe1 70.1(2) . . ?
C212 C213 Fe1 69.0(2) . . ?
C213 C214 C215 108.8(3) . . ?
C213 C214 Fe1 69.8(2) . . ?
C215 C214 Fe1 69.6(2) . . ?
C214 C215 C211 108.0(3) . . ?
C214 C215 Fe1 70.0(2) . . ?
C211 C215 Fe1 69.2(2) . . ?
C222 C221 C226 118.8(4) . . ?
C222 C221 P2 121.5(3) . . ?
C226 C221 P2 119.7(3) . . ?
C223 C222 C221 120.3(4) . . ?
C224 C223 C222 120.3(4) . . ?
C223 C224 C225 120.1(4) . . ?
C226 C225 C224 120.1(4) . . ?
C225 C226 C221 120.3(4) . . ?
C236 C231 C232 117.8(4) . . ?
C236 C231 P2 120.6(3) . . ?
C232 C231 P2 121.4(3) . . ?
C233 C232 C231 120.6(4) . . ?
C234 C233 C232 120.5(4) . . ?
C235 C234 C233 119.8(4) . . ?
C234 C235 C236 119.8(5) . . ?
C231 C236 C235 121.5(4) . . ?
C103 O100 C100 106.8(4) . . ?
O100 C100 C101 106.5(4) . . ?
C102 C101 C100 106.4(5) . . ?
C101 C102 C103 105.5(5) . . ?
O100 C103 C102 106.7(5) . . ?
C200 O200 C203 109.0(5) . . ?
O200 C200 C201 107.1(5) . . ?
C200 C201 C202 100.2(6) . . ?
C203 C202 C201 102.1(5) . . ?
O200 C203 C202 104.3(6) . . ?
C300 O300 C303 107.2(9) . . ?
O300 C300 C301 105.8(10) . . ?
C302 C301 C300 103.8(10) . . ?
C303 C302 C301 104.9(10) . . ?
C302 C303 O300 107.1(10) . . ?
C400 O400 C403 111.2(10) . . ?
O400 C400 C401 105.4(9) . . ?
C400 C401 C402 102.1(9) . . ?
C403 C402 C401 100.9(9) . . ?
C402 C403 O400 106.2(10) . . ?

loop_
_geom_bond_atom_site_label_1
_geom_bond_atom_site_label_2
_geom_bond_distance
_geom_bond_site_symmetry_2
_geom_bond_publ_flag
Ru1 C12 1.900(4) . ?
Ru1 C11 1.903(4) . ?
Ru1 B7 2.224(4) . ?
Ru1 B3 2.234(4) . ?
Ru1 B6 2.242(4) . ?
Ru1 B11 2.242(4) . ?
Ru1 C1 2.243(4) . ?
Ru1 Ru2 2.7485(4) . ?
Ru1 Ru3 2.8309(4) . ?
Ru2 H7 1.73(4) . ?
Ru2 H99 1.78(4) . ?
Ru2 C14 1.874(4) . ?
Ru2 C13 1.896(4) . ?
Ru2 P1 2.3328(10) . ?
Ru2 B7 2.379(4) . ?
Ru2 Ru3 2.9953(4) . ?
Ru3 H99 1.79(4) . ?
Ru3 C16 1.866(4) . ?
Ru3 C15 1.948(4) . ?
Ru3 B11 2.143(4) . ?
Ru3 P2 2.3036(10) . ?
C1 B5 1.710(6) . ?
C1 B4 1.711(6) . ?
C1 B6 1.739(6) . ?
C1 B3 1.760(5) . ?
C1 S1 1.804(4) . ?
B3 B8 1.783(6) . ?
B3 B7 1.786(6) . ?
B3 B4 1.798(6) . ?
B4 B9 1.767(6) . ?
B4 B8 1.768(6) . ?
B4 B5 1.775(6) . ?
B5 B9 1.763(6) . ?
B5 B10 1.782(6) . ?
B5 B6 1.798(6) . ?
B6 B10 1.779(6) . ?
B6 B11 1.850(6) . ?
B7 H7 1.27(4) . ?
B7 B12 1.762(6) . ?
B7 B8 1.778(6) . ?
B7 B11 1.808(6) . ?
B8 B9 1.790(6) . ?
B8 B12 1.799(6) . ?
B9 B12 1.775(6) . ?
B9 B10 1.790(6) . ?
B10 B11 1.781(6) . ?
B10 B12 1.788(6) . ?
B12 B11 1.772(6) . ?
C11 O11 1.148(4) . ?
C12 O12 1.156(5) . ?
C13 O13 1.140(5) . ?
C14 O14 1.150(5) . ?
C15 O15 1.151(5) . ?
C16 O16 1.151(5) . ?
S1 C22 1.786(4) . ?
S1 C21 1.796(4) . ?
Fe1 C111 2.024(4) . ?
Fe1 C212 2.032(4) . ?
Fe1 C112 2.037(4) . ?
Fe1 C115 2.042(4) . ?
Fe1 C211 2.043(4) . ?
Fe1 C215 2.046(4) . ?
Fe1 C213 2.048(4) . ?
Fe1 C214 2.051(4) . ?
Fe1 C113 2.052(4) . ?
Fe1 C114 2.054(4) . ?
P1 C111 1.800(4) . ?
P1 C131 1.829(4) . ?
P1 C121 1.833(4) . ?
C111 C115 1.440(5) . ?
C111 C112 1.441(5) . ?
C112 C113 1.424(5) . ?
C113 C114 1.414(6) . ?
C114 C115 1.422(5) . ?
C121 C126 1.381(6) . ?
C121 C122 1.394(6) . ?
C122 C123 1.383(6) . ?
C123 C124 1.383(7) . ?
C124 C125 1.378(7) . ?
C125 C126 1.382(6) . ?
C131 C132 1.387(5) . ?
C131 C136 1.392(5) . ?
C132 C133 1.383(6) . ?
C133 C134 1.385(6) . ?
C134 C135 1.382(6) . ?
C135 C136 1.382(6) . ?
P2 C211 1.805(4) . ?
P2 C221 1.831(4) . ?
P2 C231 1.833(4) . ?
C211 C212 1.432(5) . ?
C211 C215 1.443(5) . ?
C212 C213 1.420(5) . ?
C213 C214 1.404(5) . ?
C214 C215 1.415(5) . ?
C221 C222 1.394(5) . ?
C221 C226 1.404(5) . ?
C222 C223 1.388(5) . ?
C223 C224 1.375(6) . ?
C224 C225 1.388(7) . ?
C225 C226 1.379(6) . ?
C231 C236 1.376(6) . ?
C231 C232 1.403(5) . ?
C232 C233 1.384(6) . ?
C233 C234 1.377(7) . ?
C234 C235 1.373(6) . ?
C235 C236 1.395(6) . ?
O100 C103 1.424(6) . ?
O100 C100 1.430(5) . ?
C100 C101 1.498(8) . ?
C101 C102 1.469(9) . ?
C102 C103 1.490(7) . ?
O200 C200 1.410(6) . ?
O200 C203 1.438(7) . ?
C200 C201 1.491(7) . ?
C201 C202 1.505(11) . ?
C202 C203 1.500(11) . ?
O300 C300 1.395(12) . ?
O300 C303 1.459(12) . ?
C300 C301 1.485(16) . ?
C301 C302 1.436(17) . ?
C302 C303 1.389(16) . ?
O400 C400 1.336(14) . ?
O400 C403 1.456(14) . ?
C400 C401 1.452(15) . ?
C401 C402 1.558(14) . ?
C402 C403 1.409(13) . ?
